data_7051951
loop_
_publ_author_name
'Clark, Thomas E.'
'Makha, Mohamed'
'Sobolev, Alexandre N.'
'Su, Dian'
'Rohrs, Henry'
'Gross, Michael L.'
'Atwood, Jerry L.'
'Raston, Colin L.'

_publ_section_title
;
 Self-organised nano-arrays of p-phosphonic acid functionalised higher
 order calixarenes
;
_journal_issue 9
_journal_name_full 'New Journal of Chemistry'
_journal_page_first 1478
_journal_paper_doi 10.1039/b801256c
_journal_volume 32
_journal_year 2008
_chemical_formula_moiety 'C104 H136 O40 P8'
_chemical_formula_sum 'C104 H136 O40 P8'
_chemical_formula_weight 2273.89
_chemical_name_systematic
;
?
;
_space_group_IT_number 2
_symmetry_cell_setting triclinic
_symmetry_space_group_name_Hall '-P 1'
_symmetry_space_group_name_H-M 'P -1'
_atom_sites_solution_hydrogens geom
_atom_sites_solution_primary direct
_atom_sites_solution_secondary difmap
_audit_creation_method SHELXL-97
_cell_angle_alpha 75.011(3)
_cell_angle_beta 88.677(3)
_cell_angle_gamma 74.754(3)
_cell_formula_units_Z 1
_cell_length_a 14.055(2)
_cell_length_b 14.498(2)
_cell_length_c 15.077(2)
_cell_measurement_reflns_used 936
_cell_measurement_temperature 100(2)
_cell_measurement_theta_max 26.90
_cell_measurement_theta_min 2.98
_cell_volume 2859.9(7)
_computing_cell_refinement 'SAINT (Bruker, 1998)'
_computing_data_collection 'SMART (Bruker, 1998)'
_computing_data_reduction 'SAINT (Bruker, 1998)'
_computing_molecular_graphics 'XSeed (Barbour, 2001)'
_computing_publication_material 'local program'
_computing_structure_refinement 'SHELXL-97 (Sheldrick, 1997)'
_computing_structure_solution 'SHELXS-97 (Sheldrick, 1990)'
_diffrn_ambient_temperature 100(2)
_diffrn_measured_fraction_theta_full 0.968
_diffrn_measured_fraction_theta_max 0.968
_diffrn_measurement_device_type 'Bruker SMART 1000 CCD diffractometer'
_diffrn_measurement_method '\w scans'
_diffrn_radiation_monochromator graphite
_diffrn_radiation_source 'fine-focus sealed tube'
_diffrn_radiation_type MoK\a
_diffrn_radiation_wavelength 0.71073
_diffrn_reflns_av_R_equivalents 0.0214
_diffrn_reflns_av_sigmaI/netI 0.0415
_diffrn_reflns_limit_h_max 16
_diffrn_reflns_limit_h_min -17
_diffrn_reflns_limit_k_max 17
_diffrn_reflns_limit_k_min -18
_diffrn_reflns_limit_l_max 18
_diffrn_reflns_limit_l_min -19
_diffrn_reflns_number 20387
_diffrn_reflns_theta_full 27.15
_diffrn_reflns_theta_max 27.15
_diffrn_reflns_theta_min 1.50
_exptl_absorpt_coefficient_mu 0.205
_exptl_absorpt_correction_T_max 0.9602
_exptl_absorpt_correction_T_min 0.9045
_exptl_absorpt_correction_type multi-scan
_exptl_absorpt_process_details 'SADABS - Bruker area detector absorption corrections'
_exptl_crystal_colour plate
_exptl_crystal_density_diffrn 1.320
_exptl_crystal_density_meas ?
_exptl_crystal_density_method .
_exptl_crystal_description colourless
_exptl_crystal_F_000 1200
_exptl_crystal_size_max 0.50
_exptl_crystal_size_mid 0.40
_exptl_crystal_size_min 0.20
_refine_diff_density_max 1.388
_refine_diff_density_min -0.920
_refine_diff_density_rms 0.107
_refine_ls_extinction_method none
_refine_ls_goodness_of_fit_ref 1.050
_refine_ls_hydrogen_treatment constr
_refine_ls_matrix_type full
_refine_ls_number_parameters 669
_refine_ls_number_reflns 12270
_refine_ls_number_restraints 370
_refine_ls_restrained_S_all 1.221
_refine_ls_R_factor_all 0.1308
_refine_ls_R_factor_gt 0.0985
_refine_ls_shift/su_max 0.004
_refine_ls_shift/su_mean 0.000
_refine_ls_structure_factor_coef Fsqd
_refine_ls_weighting_details 'calc w=1/[\s^2^(Fo^2^)+(0.1704P)^2^+4.6579P] where P=(Fo^2^+2Fc^2^)/3'
_refine_ls_weighting_scheme calc
_refine_ls_wR_factor_gt 0.2717
_refine_ls_wR_factor_ref 0.3068
_reflns_number_gt 8474
_reflns_number_total 12270
_reflns_threshold_expression >2sigma(I)
_cod_data_source_file b801256c.txt
_cod_data_source_block tca013
_cod_depositor_comments
;
The following automatic conversions were performed:
'_symmetry_cell_setting' value 'Triclinic' changed to 'triclinic'
according to '/home/saulius/struct/CIF-dictionaries/cif_core.dic'
dictionary named 'cif_core.dic' version 2.4.1 from 2010-06-29.

Automatic conversion script
Id: cif_fix_enum 1527 2010-12-29 10:47:43Z saulius 
;
_cod_database_code 7051951

loop_
_symmetry_equiv_pos_as_xyz
'x, y, z'
'-x, -y, -z'

loop_
_atom_site_label
_atom_site_type_symbol
_atom_site_fract_x
_atom_site_fract_y
_atom_site_fract_z
_atom_site_U_iso_or_equiv
_atom_site_adp_type
_atom_site_occupancy
_atom_site_symmetry_multiplicity
_atom_site_calc_flag
_atom_site_refinement_flags
_atom_site_disorder_assembly
_atom_site_disorder_group
O1 O 0.5966(2) -0.0254(2) -0.1915(2) 0.0373(7) Uani 1 1 d . . .
C11 C 0.6274(3) 0.0550(3) -0.2470(3) 0.0332(9) Uani 1 1 d . . .
C12 C 0.6904(3) 0.0939(3) -0.2070(3) 0.0339(9) Uani 1 1 d . . .
C13 C 0.7303(3) 0.1645(4) -0.2647(3) 0.0385(10) Uani 1 1 d . . .
H13 H 0.7755 0.1907 -0.2397 0.046 Uiso 1 1 calc R . .
C14 C 0.7050(4) 0.1973(4) -0.3585(3) 0.0388(10) Uani 1 1 d . A .
C15 C 0.6386(4) 0.1597(4) -0.3954(3) 0.0403(10) Uani 1 1 d . . .
H15 H 0.6199 0.1837 -0.4590 0.048 Uiso 1 1 calc R . .
C16 C 0.5991(3) 0.0875(3) -0.3405(3) 0.0348(9) Uani 1 1 d . . .
O17 O 0.4524(3) 0.0742(3) -0.1696(3) 0.0664(12) Uani 1 1 d . . .
C17 C 0.5073(4) -0.0059(4) -0.1528(3) 0.0438(11) Uani 1 1 d . . .
C18 C 0.4928(5) -0.0967(4) -0.0867(4) 0.0560(14) Uani 1 1 d . . .
H18A H 0.4285 -0.0808 -0.0595 0.084 Uiso 1 1 calc R . .
H18B H 0.5452 -0.1213 -0.0380 0.084 Uiso 1 1 calc R . .
H18C H 0.4952 -0.1477 -0.1191 0.084 Uiso 1 1 calc R . .
P1 P 0.76190(12) 0.28175(13) -0.43595(11) 0.0567(4) Uani 1 1 d D . .
O11 O 0.6951(7) 0.3391(8) -0.5183(6) 0.072(3) Uiso 0.50 1 d PD A 1
O12 O 0.8076(7) 0.3366(7) -0.3820(7) 0.048(3) Uiso 0.50 1 d PD A 1
C121 C 0.7566(13) 0.4345(10) -0.3804(10) 0.098(5) Uiso 0.50 1 d PD A 1
H12A H 0.6852 0.4401 -0.3868 0.118 Uiso 0.50 1 calc PR A 1
H12B H 0.7732 0.4794 -0.4365 0.118 Uiso 0.50 1 calc PR A 1
C122 C 0.7697(11) 0.4737(9) -0.3052(10) 0.075(4) Uiso 0.50 1 d PD A 1
H12E H 0.7246 0.5401 -0.3146 0.113 Uiso 0.50 1 calc PR A 1
H12F H 0.8380 0.4776 -0.3016 0.113 Uiso 0.50 1 calc PR A 1
H12G H 0.7554 0.4303 -0.2479 0.113 Uiso 0.50 1 calc PR A 1
O13 O 0.8573(5) 0.2070(5) -0.4607(6) 0.059(2) Uiso 0.50 1 d PD A 1
C131 C 0.8570(8) 0.1266(7) -0.5003(7) 0.044(2) Uiso 0.50 1 d PD A 1
H13A H 0.7884 0.1344 -0.5213 0.053 Uiso 0.50 1 calc PR A 1
H13B H 0.8772 0.0638 -0.4514 0.053 Uiso 0.50 1 calc PR A 1
C132 C 0.9201(10) 0.1184(9) -0.5765(8) 0.045(3) Uiso 0.50 1 d PD A 1
H13E H 0.9744 0.0579 -0.5581 0.068 Uiso 0.50 1 calc PR A 1
H13F H 0.9470 0.1761 -0.5943 0.068 Uiso 0.50 1 calc PR A 1
H13G H 0.8817 0.1156 -0.6287 0.068 Uiso 0.50 1 calc PR A 1
O11' O 0.8285(8) 0.3192(9) -0.3836(8) 0.061(4) Uiso 0.50 1 d PD A -2
O12' O 0.8079(6) 0.2409(6) -0.5152(5) 0.0540(18) Uiso 0.50 1 d PD A -2
C12' C 0.8875(12) 0.1527(12) -0.4940(12) 0.094(5) Uiso 0.50 1 d PD A -2
H12C H 0.8627 0.0981 -0.4558 0.113 Uiso 0.50 1 calc PR A -2
H12D H 0.9388 0.1628 -0.4565 0.113 Uiso 0.50 1 calc PR A -2
C12" C 0.933(2) 0.122(2) -0.5726(19) 0.146(15) Uiso 0.50 1 d PD A -2
H12H H 0.9108 0.0660 -0.5808 0.219 Uiso 0.50 1 calc PR A -2
H12I H 1.0053 0.1014 -0.5620 0.219 Uiso 0.50 1 calc PR A -2
H12J H 0.9151 0.1772 -0.6279 0.219 Uiso 0.50 1 calc PR A -2
O13' O 0.6766(6) 0.3676(6) -0.4966(7) 0.067(3) Uiso 0.50 1 d PD A -2
C13' C 0.6034(11) 0.4414(13) -0.4686(13) 0.101(5) Uiso 0.50 1 d PD A -2
H13C H 0.6257 0.5027 -0.4818 0.121 Uiso 0.50 1 calc PR A -2
H13D H 0.5987 0.4191 -0.4011 0.121 Uiso 0.50 1 calc PR A -2
C13" C 0.5051(10) 0.465(2) -0.512(2) 0.164(11) Uiso 0.50 1 d PD A -2
H13H H 0.4608 0.5186 -0.4898 0.246 Uiso 0.50 1 calc PR A -2
H13I H 0.4799 0.4064 -0.4953 0.246 Uiso 0.50 1 calc PR A -2
H13J H 0.5085 0.4869 -0.5785 0.246 Uiso 0.50 1 calc PR A -2
C1 C 0.7157(4) 0.0564(3) -0.1039(3) 0.0376(10) Uani 1 1 d . . .
H1A H 0.6589 0.0353 -0.0734 0.045 Uiso 1 1 calc R . .
H1B H 0.7725 -0.0032 -0.0932 0.045 Uiso 1 1 calc R . .
O2 O 0.5830(2) 0.2406(2) -0.1053(2) 0.0361(7) Uani 1 1 d . . .
C21 C 0.6746(3) 0.2189(3) -0.0580(3) 0.0328(9) Uani 1 1 d . . .
C22 C 0.6919(3) 0.2827(3) -0.0097(3) 0.0315(9) Uani 1 1 d . . .
C23 C 0.7817(3) 0.2529(3) 0.0417(3) 0.0346(9) Uani 1 1 d . . .
H23 H 0.7960 0.2948 0.0758 0.042 Uiso 1 1 calc R . .
C24 C 0.8504(3) 0.1633(3) 0.0438(3) 0.0353(9) Uani 1 1 d . . .
C25 C 0.8290(3) 0.1016(3) -0.0061(3) 0.0361(10) Uani 1 1 d . . .
H25 H 0.8756 0.0404 -0.0047 0.043 Uiso 1 1 calc R . .
C26 C 0.7408(3) 0.1284(3) -0.0576(3) 0.0337(9) Uani 1 1 d . . .
O27 O 0.6226(3) 0.3603(3) -0.2175(2) 0.0504(9) Uani 1 1 d . . .
C27 C 0.5672(4) 0.3109(4) -0.1899(3) 0.0427(11) Uani 1 1 d . . .
C28 C 0.4755(4) 0.3125(4) -0.2367(4) 0.0577(15) Uani 1 1 d . . .
H28A H 0.4651 0.3623 -0.2961 0.087 Uiso 1 1 calc R . .
H28B H 0.4195 0.3290 -0.1984 0.087 Uiso 1 1 calc R . .
H28C H 0.4810 0.2471 -0.2467 0.087 Uiso 1 1 calc R . .
P2 P 0.96207(10) 0.11925(11) 0.11292(10) 0.0493(4) Uani 1 1 d D . .
O21 O 1.0518(3) 0.0980(4) 0.0627(3) 0.0776(15) Uani 1 1 d D . .
O22 O 0.9588(3) 0.1931(3) 0.1717(3) 0.0667(12) Uani 1 1 d D . .
C221 C 1.0359(5) 0.2417(5) 0.1728(6) 0.083(2) Uani 1 1 d D . .
H22A H 1.0082 0.3035 0.1919 0.100 Uiso 1 1 calc R . .
H22B H 1.0585 0.2604 0.1096 0.100 Uiso 1 1 calc R . .
C222 C 1.1211(5) 0.1812(8) 0.2341(6) 0.101(3) Uani 1 1 d D . .
H22C H 1.1700 0.2189 0.2319 0.152 Uiso 1 1 calc R . .
H22D H 1.1505 0.1209 0.2146 0.152 Uiso 1 1 calc R . .
H22E H 1.0997 0.1632 0.2972 0.152 Uiso 1 1 calc R . .
O23 O 0.9372(4) 0.0290(4) 0.1847(4) 0.0882(16) Uani 1 1 d D . .
C231 C 1.0057(6) -0.0554(5) 0.2410(6) 0.090(2) Uani 1 1 d D . .
H23A H 0.9993 -0.0527 0.3058 0.108 Uiso 1 1 calc R . .
H23B H 1.0735 -0.0524 0.2239 0.108 Uiso 1 1 calc R . .
C232 C 0.9925(7) -0.1497(5) 0.2337(8) 0.108(3) Uani 1 1 d D . .
H23C H 1.0415 -0.2042 0.2746 0.162 Uiso 1 1 calc R . .
H23D H 1.0012 -0.1542 0.1701 0.162 Uiso 1 1 calc R . .
H23E H 0.9260 -0.1539 0.2514 0.162 Uiso 1 1 calc R . .
C2 C 0.6180(3) 0.3791(3) -0.0089(3) 0.0335(9) Uani 1 1 d . . .
H2A H 0.5943 0.4154 -0.0729 0.040 Uiso 1 1 calc R . .
H2B H 0.6518 0.4201 0.0154 0.040 Uiso 1 1 calc R . .
O3 O 0.6310(2) 0.3269(2) 0.1844(2) 0.0356(7) Uani 1 1 d . . .
C31 C 0.5370(3) 0.3457(3) 0.1438(3) 0.0322(9) Uani 1 1 d . . .
C32 C 0.4567(3) 0.3391(3) 0.1987(3) 0.0354(10) Uani 1 1 d . . .
C33 C 0.3659(4) 0.3535(3) 0.1552(3) 0.0391(10) Uani 1 1 d . . .
H33 H 0.3103 0.3481 0.1912 0.047 Uiso 1 1 calc R . .
C34 C 0.3550(3) 0.3756(3) 0.0598(3) 0.0391(10) Uani 1 1 d . . .
C35 C 0.4371(3) 0.3822(3) 0.0071(3) 0.0355(9) Uani 1 1 d . . .
H35 H 0.4297 0.3973 -0.0579 0.043 Uiso 1 1 calc R . .
C36 C 0.5294(3) 0.3672(3) 0.0480(3) 0.0316(9) Uani 1 1 d . . .
O37 O 0.5882(3) 0.4748(3) 0.2155(3) 0.0529(9) Uani 1 1 d . . .
C37 C 0.6493(4) 0.3988(4) 0.2202(3) 0.0399(10) Uani 1 1 d . . .
C38 C 0.7501(4) 0.3671(5) 0.2641(4) 0.0535(13) Uani 1 1 d . . .
H38A H 0.7613 0.4199 0.2887 0.080 Uiso 1 1 calc R . .
H38B H 0.7988 0.3536 0.2183 0.080 Uiso 1 1 calc R . .
H38C H 0.7568 0.3069 0.3142 0.080 Uiso 1 1 calc R . .
P3 P 0.23738(12) 0.40026(16) 0.00333(12) 0.0692(5) Uani 1 1 d D B .
O31 O 0.2263(4) 0.4753(7) -0.0826(4) 0.150(4) Uani 1 1 d . . .
O32 O 0.2216(6) 0.2979(5) 0.0045(6) 0.146(3) Uani 1 1 d D . .
C321 C 0.2699(11) 0.2171(12) -0.0310(13) 0.103(6) Uiso 0.50 1 d PD B 1
H32A H 0.2969 0.1589 0.0214 0.123 Uiso 0.50 1 calc PR B 1
H32B H 0.3266 0.2337 -0.0655 0.123 Uiso 0.50 1 calc PR B 1
C322 C 0.2096(16) 0.1889(14) -0.0909(13) 0.086(5) Uiso 0.50 1 d PD B 1
H32E H 0.2498 0.1328 -0.1117 0.128 Uiso 0.50 1 calc PR B 1
H32F H 0.1839 0.2450 -0.1443 0.128 Uiso 0.50 1 calc PR B 1
H32G H 0.1544 0.1697 -0.0572 0.128 Uiso 0.50 1 calc PR B 1
C32' C 0.1795(15) 0.256(2) -0.055(2) 0.173(12) Uiso 0.50 1 d PD B 2
H32C H 0.1456 0.3097 -0.1080 0.208 Uiso 0.50 1 calc PR B 2
H32D H 0.1284 0.2265 -0.0215 0.208 Uiso 0.50 1 calc PR B 2
C32" C 0.246(2) 0.180(2) -0.090(2) 0.142(12) Uiso 0.50 1 d PD B 2
H32H H 0.2092 0.1577 -0.1308 0.213 Uiso 0.50 1 calc PR B 2
H32I H 0.2780 0.1240 -0.0388 0.213 Uiso 0.50 1 calc PR B 2
H32J H 0.2968 0.2078 -0.1247 0.213 Uiso 0.50 1 calc PR B 2
O33 O 0.1571(3) 0.4243(4) 0.0711(3) 0.0835(16) Uani 1 1 d D . .
C331 C 0.1280(9) 0.5243(7) 0.0804(11) 0.151(5) Uani 1 1 d D B .
H33A H 0.1163 0.5708 0.0183 0.181 Uiso 1 1 calc R . .
H33B H 0.1832 0.5363 0.1114 0.181 Uiso 1 1 calc R . .
C332 C 0.0400(9) 0.5460(14) 0.1319(15) 0.250(12) Uani 1 1 d D . .
H33C H 0.0223 0.6161 0.1318 0.374 Uiso 1 1 calc R B .
H33D H 0.0528 0.5048 0.1954 0.374 Uiso 1 1 calc R . .
H33E H -0.0146 0.5318 0.1033 0.374 Uiso 1 1 calc R . .
C3 C 0.4668(4) 0.3179(3) 0.3027(3) 0.0397(10) Uani 1 1 d . . .
H3A H 0.5376 0.2995 0.3220 0.048 Uiso 1 1 calc R . .
H3B H 0.4339 0.3788 0.3214 0.048 Uiso 1 1 calc R . .
O4 O 0.5431(2) 0.1191(2) 0.2896(2) 0.0354(7) Uani 1 1 d . . .
C41 C 0.4626(3) 0.1386(3) 0.3451(3) 0.0320(9) Uani 1 1 d . . .
C42 C 0.4235(3) 0.0597(3) 0.3880(3) 0.0341(9) Uani 1 1 d . . .
C43 C 0.3403(3) 0.0803(4) 0.4381(3) 0.0382(10) Uani 1 1 d . . .
H43 H 0.3114 0.0285 0.4671 0.046 Uiso 1 1 calc R . .
C44 C 0.2985(4) 0.1755(4) 0.4465(3) 0.0397(10) Uani 1 1 d . C .
C45 C 0.3396(4) 0.2523(4) 0.4031(3) 0.0422(11) Uani 1 1 d . . .
H45 H 0.3107 0.3173 0.4092 0.051 Uiso 1 1 calc R . .
C46 C 0.4219(3) 0.2352(3) 0.3514(3) 0.0349(9) Uani 1 1 d . . .
O47 O 0.6466(3) 0.1227(3) 0.3983(3) 0.0533(9) Uani 1 1 d . . .
C47 C 0.6350(4) 0.1090(3) 0.3255(3) 0.0393(10) Uani 1 1 d . . .
C48 C 0.7131(4) 0.0776(4) 0.2622(4) 0.0521(13) Uani 1 1 d . . .
H48A H 0.7782 0.0706 0.2893 0.078 Uiso 1 1 calc R . .
H48B H 0.7023 0.1278 0.2030 0.078 Uiso 1 1 calc R . .
H48C H 0.7102 0.0140 0.2527 0.078 Uiso 1 1 calc R . .
P4 P 0.19390(12) 0.19496(14) 0.51645(11) 0.0616(5) Uani 1 1 d D . .
O41 O 0.1656(10) 0.1124(8) 0.5811(9) 0.110(4) Uiso 0.50 1 d PD C 1
O42 O 0.2064(10) 0.2824(8) 0.5558(9) 0.107(4) Uiso 0.50 1 d PD C 1
C421 C 0.2551(18) 0.2704(16) 0.6420(14) 0.136(10) Uiso 0.50 1 d PD C 1
H42A H 0.3260 0.2648 0.6322 0.163 Uiso 0.50 1 calc PR C 1
H42B H 0.2498 0.2074 0.6845 0.163 Uiso 0.50 1 calc PR C 1
C422 C 0.217(2) 0.3499(18) 0.6860(14) 0.137(9) Uiso 0.50 1 d PD C 1
H42E H 0.2541 0.3355 0.7444 0.206 Uiso 0.50 1 calc PR C 1
H42F H 0.1470 0.3552 0.6977 0.206 Uiso 0.50 1 calc PR C 1
H42G H 0.2237 0.4124 0.6457 0.206 Uiso 0.50 1 calc PR C 1
O43 O 0.1155(6) 0.2754(7) 0.4462(6) 0.076(3) Uiso 0.50 1 d PD C 1
C431 C 0.0313(8) 0.3285(8) 0.4870(8) 0.059(3) Uiso 0.50 1 d PD C 1
H43A H 0.0544 0.3405 0.5435 0.071 Uiso 0.50 1 calc PR C 1
H43B H -0.0149 0.2865 0.5051 0.071 Uiso 0.50 1 calc PR C 1
C432 C -0.0214(17) 0.4228(13) 0.4259(17) 0.151(11) Uiso 0.50 1 d PD C 1
H43E H -0.0753 0.4563 0.4583 0.226 Uiso 0.50 1 calc PR C 1
H43F H -0.0485 0.4112 0.3717 0.226 Uiso 0.50 1 calc PR C 1
H43G H 0.0242 0.4643 0.4066 0.226 Uiso 0.50 1 calc PR C 1
O41' O 0.1438(5) 0.1097(5) 0.5312(6) 0.0462(16) Uiso 0.50 1 d PD C 2
O42' O 0.2338(5) 0.1853(5) 0.6151(4) 0.0476(16) Uiso 0.50 1 d PD C 2
C42' C 0.2914(9) 0.2470(9) 0.6342(11) 0.067(4) Uiso 0.50 1 d PD C 2
H42C H 0.3390 0.2554 0.5853 0.081 Uiso 0.50 1 calc PR C 2
H42D H 0.3300 0.2121 0.6929 0.081 Uiso 0.50 1 calc PR C 2
C42" C 0.2353(15) 0.3445(10) 0.6406(17) 0.113(7) Uiso 0.50 1 d PD C 2
H42H H 0.2808 0.3823 0.6501 0.169 Uiso 0.50 1 calc PR C 2
H42I H 0.1920 0.3376 0.6924 0.169 Uiso 0.50 1 calc PR C 2
H42J H 0.1953 0.3794 0.5835 0.169 Uiso 0.50 1 calc PR C 2
O43' O 0.1335(5) 0.2988(5) 0.4758(5) 0.0489(18) Uiso 0.50 1 d PD C 2
C43' C 0.0742(13) 0.334(2) 0.3923(11) 0.173(12) Uiso 0.50 1 d PD C 2
H43C H 0.0747 0.2764 0.3681 0.208 Uiso 0.50 1 calc PR C 2
H43D H 0.1051 0.3783 0.3468 0.208 Uiso 0.50 1 calc PR C 2
C43" C -0.0281(10) 0.3866(16) 0.3992(14) 0.105(6) Uiso 0.50 1 d PD C 2
H43H H -0.0636 0.4033 0.3395 0.158 Uiso 0.50 1 calc PR C 2
H43I H -0.0302 0.4475 0.4169 0.158 Uiso 0.50 1 calc PR C 2
H43J H -0.0592 0.3445 0.4456 0.158 Uiso 0.50 1 calc PR C 2
C4 C 0.4714(4) -0.0448(3) 0.3817(3) 0.0384(10) Uani 1 1 d . . .
H4A H 0.4947 -0.0876 0.4440 0.046 Uiso 1 1 calc R . .
H4B H 0.5296 -0.0447 0.3435 0.046 Uiso 1 1 calc R . .

loop_
_atom_site_aniso_label
_atom_site_aniso_U_11
_atom_site_aniso_U_22
_atom_site_aniso_U_33
_atom_site_aniso_U_23
_atom_site_aniso_U_13
_atom_site_aniso_U_12
O1 0.0467(18) 0.0340(16) 0.0341(17) -0.0121(13) 0.0026(14) -0.0126(13)
C11 0.035(2) 0.033(2) 0.034(2) -0.0148(17) 0.0050(17) -0.0072(17)
C12 0.031(2) 0.038(2) 0.034(2) -0.0192(18) 0.0045(17) -0.0028(17)
C13 0.034(2) 0.048(3) 0.042(3) -0.025(2) 0.0075(19) -0.0135(19)
C14 0.041(2) 0.045(3) 0.037(2) -0.019(2) 0.0115(19) -0.016(2)
C15 0.047(3) 0.044(3) 0.035(2) -0.018(2) 0.003(2) -0.014(2)
C16 0.039(2) 0.036(2) 0.033(2) -0.0152(18) 0.0014(18) -0.0094(18)
O17 0.057(2) 0.051(2) 0.089(3) -0.018(2) 0.028(2) -0.0118(19)
C17 0.053(3) 0.047(3) 0.038(3) -0.018(2) 0.009(2) -0.019(2)
C18 0.080(4) 0.058(3) 0.039(3) -0.015(2) 0.013(3) -0.033(3)
P1 0.0648(10) 0.0698(10) 0.0496(8) -0.0228(7) 0.0223(7) -0.0366(8)
C1 0.039(2) 0.038(2) 0.039(2) -0.0175(19) 0.0011(19) -0.0075(19)
O2 0.0338(16) 0.0411(17) 0.0344(16) -0.0156(13) -0.0029(13) -0.0057(13)
C21 0.031(2) 0.040(2) 0.028(2) -0.0112(17) 0.0026(16) -0.0081(17)
C22 0.033(2) 0.033(2) 0.030(2) -0.0111(17) 0.0061(16) -0.0085(17)
C23 0.038(2) 0.039(2) 0.031(2) -0.0150(18) 0.0036(17) -0.0106(18)
C24 0.032(2) 0.043(2) 0.032(2) -0.0150(19) 0.0025(17) -0.0069(18)
C25 0.034(2) 0.041(2) 0.034(2) -0.0181(19) 0.0038(18) -0.0040(18)
C26 0.035(2) 0.040(2) 0.029(2) -0.0143(18) 0.0063(17) -0.0092(18)
O27 0.057(2) 0.053(2) 0.0370(19) -0.0097(16) 0.0035(16) -0.0091(18)
C27 0.049(3) 0.042(3) 0.035(2) -0.018(2) -0.002(2) 0.000(2)
C28 0.059(3) 0.050(3) 0.059(3) -0.021(3) -0.024(3) 0.003(3)
P2 0.0385(7) 0.0547(8) 0.0542(8) -0.0274(7) -0.0114(6) 0.0023(6)
O21 0.038(2) 0.113(4) 0.097(4) -0.072(3) -0.004(2) -0.003(2)
O22 0.043(2) 0.092(3) 0.076(3) -0.058(3) -0.0098(19) -0.002(2)
C221 0.086(5) 0.078(5) 0.104(6) -0.051(5) 0.004(4) -0.025(4)
C222 0.064(5) 0.168(9) 0.094(6) -0.065(6) -0.009(4) -0.038(5)
O23 0.065(3) 0.090(4) 0.082(4) 0.006(3) -0.015(3) -0.001(3)
C231 0.079(5) 0.075(5) 0.103(6) -0.017(4) -0.027(5) -0.001(4)
C232 0.082(6) 0.083(6) 0.149(9) -0.012(6) -0.003(6) -0.024(5)
C2 0.041(2) 0.031(2) 0.029(2) -0.0086(17) 0.0039(17) -0.0103(18)
O3 0.0381(17) 0.0339(16) 0.0309(16) -0.0108(12) -0.0010(12) -0.0005(13)
C31 0.035(2) 0.027(2) 0.033(2) -0.0104(16) 0.0019(17) -0.0017(16)
C32 0.044(3) 0.028(2) 0.033(2) -0.0082(17) 0.0070(18) -0.0089(18)
C33 0.040(2) 0.037(2) 0.039(3) -0.0071(19) 0.0099(19) -0.0103(19)
C34 0.037(2) 0.037(2) 0.040(3) -0.0054(19) -0.0003(19) -0.0083(19)
C35 0.039(2) 0.032(2) 0.032(2) -0.0070(17) 0.0007(18) -0.0055(18)
C36 0.038(2) 0.0248(19) 0.030(2) -0.0085(16) 0.0038(17) -0.0038(16)
O37 0.056(2) 0.0403(19) 0.065(3) -0.0208(17) 0.0045(18) -0.0116(17)
C37 0.047(3) 0.041(3) 0.032(2) -0.0087(19) 0.0054(19) -0.013(2)
C38 0.054(3) 0.067(4) 0.041(3) -0.012(2) -0.007(2) -0.018(3)
P3 0.0429(8) 0.1059(14) 0.0528(9) -0.0001(9) -0.0054(7) -0.0291(9)
O31 0.054(3) 0.264(10) 0.082(4) 0.061(5) -0.024(3) -0.058(4)
O32 0.131(6) 0.184(8) 0.158(7) -0.057(6) -0.038(5) -0.085(6)
O33 0.045(2) 0.104(4) 0.080(3) 0.005(3) 0.005(2) -0.014(2)
C331 0.122(10) 0.110(9) 0.207(15) -0.037(9) 0.033(10) -0.016(7)
C332 0.063(7) 0.34(3) 0.38(3) -0.21(3) 0.023(12) -0.001(11)
C3 0.053(3) 0.036(2) 0.034(2) -0.0140(19) 0.011(2) -0.013(2)
O4 0.0366(16) 0.0402(17) 0.0312(16) -0.0151(13) 0.0065(12) -0.0081(13)
C41 0.040(2) 0.038(2) 0.0208(19) -0.0117(16) 0.0030(16) -0.0113(18)
C42 0.040(2) 0.039(2) 0.026(2) -0.0116(17) -0.0049(17) -0.0102(18)
C43 0.039(2) 0.048(3) 0.031(2) -0.0094(19) 0.0017(18) -0.018(2)
C44 0.038(2) 0.047(3) 0.032(2) -0.012(2) 0.0077(18) -0.009(2)
C45 0.050(3) 0.043(3) 0.032(2) -0.014(2) 0.007(2) -0.006(2)
C46 0.042(2) 0.038(2) 0.026(2) -0.0106(17) 0.0063(17) -0.0107(19)
O47 0.049(2) 0.072(3) 0.042(2) -0.0183(18) -0.0029(16) -0.0166(18)
C47 0.042(3) 0.036(2) 0.037(3) -0.0077(19) 0.0020(19) -0.0085(19)
C48 0.042(3) 0.053(3) 0.057(3) -0.013(3) 0.010(2) -0.007(2)
P4 0.0460(8) 0.0881(12) 0.0524(9) -0.0249(8) 0.0197(7) -0.0158(8)
C4 0.046(3) 0.037(2) 0.034(2) -0.0097(18) -0.0049(19) -0.0123(19)

loop_
_atom_type_symbol
_atom_type_description
_atom_type_scat_dispersion_real
_atom_type_scat_dispersion_imag
_atom_type_scat_source
C C 0.0033 0.0016 'International Tables Vol C Tables 4.2.6.8 and 6.1.1.4'
H H 0.0000 0.0000 'International Tables Vol C Tables 4.2.6.8 and 6.1.1.4'
O O 0.0106 0.0060 'International Tables Vol C Tables 4.2.6.8 and 6.1.1.4'
P P 0.1023 0.0942 'International Tables Vol C Tables 4.2.6.8 and 6.1.1.4'

loop_
_geom_angle_atom_site_label_1
_geom_angle_atom_site_label_2
_geom_angle_atom_site_label_3
_geom_angle
_geom_angle_site_symmetry_1
_geom_angle_site_symmetry_3
_geom_angle_publ_flag
C17 O1 C11 118.2(4) . . ?
C12 C11 C16 122.9(4) . . ?
C12 C11 O1 118.0(4) . . ?
C16 C11 O1 119.0(4) . . ?
C11 C12 C13 117.5(4) . . ?
C11 C12 C1 119.7(4) . . ?
C13 C12 C1 122.7(4) . . ?
C12 C13 C14 121.1(4) . . ?
C15 C14 C13 119.8(4) . . ?
C15 C14 P1 118.2(4) . . ?
C13 C14 P1 122.0(4) . . ?
C16 C15 C14 120.9(4) . . ?
C15 C16 C11 117.9(4) . . ?
C15 C16 C4 120.6(4) . 2_655 ?
C11 C16 C4 121.6(4) . 2_655 ?
O17 C17 O1 122.4(5) . . ?
O17 C17 C18 126.6(5) . . ?
O1 C17 C18 111.0(5) . . ?
O11 P1 O11' 127.6(7) . . ?
O11 P1 O12' 74.4(6) . . ?
O11' P1 O12' 116.0(6) . . ?
O11 P1 O12 119.6(6) . . ?
O11' P1 O12 12.7(6) . . ?
O12' P1 O12 126.0(5) . . ?
O11 P1 O13' 22.1(5) . . ?
O11' P1 O13' 113.2(6) . . ?
O12' P1 O13' 95.9(5) . . ?
O12 P1 O13' 102.6(6) . . ?
O11 P1 O13 112.3(6) . . ?
O11' P1 O13 89.1(6) . . ?
O12' P1 O13 38.1(4) . . ?
O12 P1 O13 101.7(5) . . ?
O13' P1 O13 133.0(5) . . ?
O11 P1 C14 110.7(5) . . ?
O11' P1 C14 111.0(5) . . ?
O12' P1 C14 112.1(3) . . ?
O12 P1 C14 109.7(4) . . ?
O13' P1 C14 107.6(4) . . ?
O13 P1 C14 101.1(3) . . ?
C121 O12 P1 119.5(9) . . ?
O12 C121 C122 121.7(10) . . ?
C131 O13 P1 125.4(7) . . ?
O13 C131 C132 115.6(8) . . ?
C12' O12' P1 118.1(8) . . ?
O12' C12' C12" 115.6(10) . . ?
C13' O13' P1 128.5(10) . . ?
O13' C13' C13" 115.6(9) . . ?
C26 C1 C12 116.5(4) . . ?
C27 O2 C21 117.5(4) . . ?
C22 C21 C26 123.6(4) . . ?
C22 C21 O2 119.9(4) . . ?
C26 C21 O2 116.3(4) . . ?
C21 C22 C23 117.0(4) . . ?
C21 C22 C2 122.8(4) . . ?
C23 C22 C2 120.1(4) . . ?
C24 C23 C22 121.3(4) . . ?
C23 C24 C25 119.3(4) . . ?
C23 C24 P2 123.0(3) . . ?
C25 C24 P2 117.7(3) . . ?
C26 C25 C24 121.1(4) . . ?
C25 C26 C21 117.7(4) . . ?
C25 C26 C1 119.9(4) . . ?
C21 C26 C1 122.2(4) . . ?
O27 C27 O2 122.4(5) . . ?
O27 C27 C28 127.4(5) . . ?
O2 C27 C28 110.2(5) . . ?
O21 P2 O22 114.9(3) . . ?
O21 P2 O23 117.2(3) . . ?
O22 P2 O23 102.2(3) . . ?
O21 P2 C24 114.9(2) . . ?
O22 P2 C24 106.7(2) . . ?
O23 P2 C24 98.9(2) . . ?
C221 O22 P2 122.7(4) . . ?
O22 C221 C222 113.9(6) . . ?
C231 O23 P2 126.9(5) . . ?
O23 C231 C232 113.9(6) . . ?
C22 C2 C36 114.2(3) . . ?
C37 O3 C31 117.2(3) . . ?
C32 C31 C36 122.9(4) . . ?
C32 C31 O3 120.0(4) . . ?
C36 C31 O3 117.0(4) . . ?
C33 C32 C31 117.8(4) . . ?
C33 C32 C3 120.5(4) . . ?
C31 C32 C3 121.7(4) . . ?
C32 C33 C34 121.2(4) . . ?
C33 C34 C35 119.4(4) . . ?
C33 C34 P3 121.4(4) . . ?
C35 C34 P3 119.2(4) . . ?
C36 C35 C34 121.2(4) . . ?
C35 C36 C31 117.6(4) . . ?
C35 C36 C2 121.6(4) . . ?
C31 C36 C2 120.8(4) . . ?
O37 C37 O3 121.4(5) . . ?
O37 C37 C38 127.4(5) . . ?
O3 C37 C38 111.2(4) . . ?
O31 P3 O33 114.1(4) . . ?
O31 P3 O32 119.4(5) . . ?
O33 P3 O32 95.4(4) . . ?
O31 P3 C34 111.8(3) . . ?
O33 P3 C34 108.3(3) . . ?
O32 P3 C34 106.3(3) . . ?
C321 O32 C32' 52.8(10) . . ?
C321 O32 P3 136.0(11) . . ?
C32' O32 P3 137.8(15) . . ?
O32 C321 C322 116.0(9) . . ?
O32 C32' C32" 117.0(10) . . ?
C331 O33 P3 117.6(6) . . ?
O33 C331 C332 114.2(8) . . ?
C46 C3 C32 112.3(4) . . ?
C47 O4 C41 117.6(3) . . ?
C46 C41 C42 122.9(4) . . ?
C46 C41 O4 119.4(4) . . ?
C42 C41 O4 117.6(4) . . ?
C43 C42 C41 117.5(4) . . ?
C43 C42 C4 121.1(4) . . ?
C41 C42 C4 121.4(4) . . ?
C42 C43 C44 121.1(4) . . ?
C43 C44 C45 119.9(4) . . ?
C43 C44 P4 118.3(4) . . ?
C45 C44 P4 121.8(4) . . ?
C46 C45 C44 120.9(4) . . ?
C45 C46 C41 117.7(4) . . ?
C45 C46 C3 121.7(4) . . ?
C41 C46 C3 120.6(4) . . ?
O47 C47 O4 121.9(4) . . ?
O47 C47 C48 127.2(5) . . ?
O4 C47 C48 110.9(4) . . ?
O41 P4 O43' 129.3(6) . . ?
O41 P4 O41' 31.9(6) . . ?
O43' P4 O41' 118.9(4) . . ?
O41 P4 O42' 71.4(7) . . ?
O43' P4 O42' 109.6(4) . . ?
O41' P4 O42' 103.2(4) . . ?
O41 P4 O43 120.2(7) . . ?
O43' P4 O43 26.8(4) . . ?
O41' P4 O43 98.1(5) . . ?
O42' P4 O43 134.6(5) . . ?
O41 P4 O42 117.1(8) . . ?
O43' P4 O42 59.6(6) . . ?
O41' P4 O42 144.0(6) . . ?
O42' P4 O42 53.6(5) . . ?
O43 P4 O42 86.4(7) . . ?
O41 P4 C44 122.2(6) . . ?
O43' P4 C44 106.2(3) . . ?
O41' P4 C44 111.2(3) . . ?
O42' P4 C44 107.3(3) . . ?
O43 P4 C44 101.4(4) . . ?
O42 P4 C44 102.7(5) . . ?
C421 O42 P4 125.2(12) . . ?
O42 C421 C422 115.0(10) . . ?
C431 O43 P4 114.9(7) . . ?
O43 C431 C432 113.4(9) . . ?
C42' O42' P4 123.1(8) . . ?
O42' C42' C42" 115.4(9) . . ?
C43' O43' P4 126.4(14) . . ?
O43' C43' C43" 115.8(10) . . ?
C42 C4 C16 112.2(4) . 2_655 ?

loop_
_geom_bond_atom_site_label_1
_geom_bond_atom_site_label_2
_geom_bond_distance
_geom_bond_site_symmetry_2
_geom_bond_publ_flag
O1 C17 1.365(6) . ?
O1 C11 1.410(5) . ?
C11 C12 1.388(6) . ?
C11 C16 1.396(6) . ?
C12 C13 1.392(7) . ?
C12 C1 1.524(6) . ?
C13 C14 1.392(7) . ?
C14 C15 1.388(7) . ?
C14 P1 1.798(5) . ?
C15 C16 1.387(7) . ?
C16 C4 1.517(6) 2_655 ?
O17 C17 1.181(7) . ?
C17 C18 1.490(7) . ?
P1 O11 1.492(7) . ?
P1 O11' 1.522(7) . ?
P1 O12' 1.526(6) . ?
P1 O12 1.529(6) . ?
P1 O13' 1.581(6) . ?
P1 O13 1.592(6) . ?
O12 C121 1.418(9) . ?
C121 C122 1.428(9) . ?
O13 C131 1.441(8) . ?
C131 C132 1.445(8) . ?
O12' C12' 1.429(9) . ?
C12' C12" 1.451(10) . ?
O13' C13' 1.420(9) . ?
C13' C13" 1.457(10) . ?
C1 C26 1.512(6) . ?
O2 C27 1.392(6) . ?
O2 C21 1.406(5) . ?
C21 C22 1.386(6) . ?
C21 C26 1.394(6) . ?
C22 C23 1.402(6) . ?
C22 C2 1.510(6) . ?
C23 C24 1.393(6) . ?
C24 C25 1.399(6) . ?
C24 P2 1.778(5) . ?
C25 C26 1.387(6) . ?
O27 C27 1.191(6) . ?
C27 C28 1.476(7) . ?
P2 O21 1.460(4) . ?
P2 O22 1.549(4) . ?
P2 O23 1.580(5) . ?
O22 C221 1.442(7) . ?
C221 C222 1.462(8) . ?
O23 C231 1.423(6) . ?
C231 C232 1.458(8) . ?
C2 C36 1.517(6) . ?
O3 C37 1.372(6) . ?
O3 C31 1.399(5) . ?
C31 C32 1.393(6) . ?
C31 C36 1.396(6) . ?
C32 C33 1.390(7) . ?
C32 C3 1.521(6) . ?
C33 C34 1.392(7) . ?
C34 C35 1.396(7) . ?
C34 P3 1.785(5) . ?
C35 C36 1.390(6) . ?
O37 C37 1.192(6) . ?
C37 C38 1.484(7) . ?
P3 O31 1.441(6) . ?
P3 O33 1.536(5) . ?
P3 O32 1.553(6) . ?
O32 C321 1.418(9) . ?
O32 C32' 1.426(9) . ?
C321 C322 1.453(10) . ?
C32' C32" 1.447(10) . ?
O33 C331 1.442(8) . ?
C331 C332 1.453(9) . ?
C3 C46 1.514(6) . ?
O4 C47 1.369(6) . ?
O4 C41 1.404(5) . ?
C41 C46 1.393(6) . ?
C41 C42 1.401(6) . ?
C42 C43 1.384(7) . ?
C42 C4 1.514(6) . ?
C43 C44 1.387(7) . ?
C44 C45 1.396(7) . ?
C44 P4 1.794(5) . ?
C45 C46 1.384(6) . ?
O47 C47 1.187(6) . ?
C47 C48 1.496(7) . ?
P4 O41 1.473(8) . ?
P4 O43' 1.495(6) . ?
P4 O41' 1.543(6) . ?
P4 O42' 1.560(6) . ?
P4 O43 1.560(7) . ?
P4 O42 1.581(7) . ?
O42 C421 1.432(9) . ?
C421 C422 1.452(10) . ?
O43 C431 1.450(8) . ?
C431 C432 1.454(10) . ?
O42' C42' 1.437(8) . ?
C42' C42" 1.453(10) . ?
O43' C43' 1.426(9) . ?
C43' C43" 1.455(10) . ?
C4 C16 1.517(6) 2_655 ?

loop_
_geom_torsion_atom_site_label_1
_geom_torsion_atom_site_label_2
_geom_torsion_atom_site_label_3
_geom_torsion_atom_site_label_4
_geom_torsion
_geom_torsion_site_symmetry_1
_geom_torsion_site_symmetry_2
_geom_torsion_site_symmetry_3
_geom_torsion_site_symmetry_4
_geom_torsion_publ_flag
C17 O1 C11 C12 96.8(5) . . . . ?
C17 O1 C11 C16 -87.5(5) . . . . ?
C16 C11 C12 C13 -3.5(6) . . . . ?
O1 C11 C12 C13 172.0(4) . . . . ?
C16 C11 C12 C1 178.4(4) . . . . ?
O1 C11 C12 C1 -6.1(6) . . . . ?
C11 C12 C13 C14 2.3(6) . . . . ?
C1 C12 C13 C14 -179.7(4) . . . . ?
C12 C13 C14 C15 0.3(7) . . . . ?
C12 C13 C14 P1 -175.6(3) . . . . ?
C13 C14 C15 C16 -1.9(7) . . . . ?
P1 C14 C15 C16 174.1(4) . . . . ?
C14 C15 C16 C11 0.8(7) . . . . ?
C14 C15 C16 C4 -178.4(4) . . . 2_655 ?
C12 C11 C16 C15 2.0(7) . . . . ?
O1 C11 C16 C15 -173.5(4) . . . . ?
C12 C11 C16 C4 -178.8(4) . . . 2_655 ?
O1 C11 C16 C4 5.8(6) . . . 2_655 ?
C11 O1 C17 O17 5.8(7) . . . . ?
C11 O1 C17 C18 -172.2(4) . . . . ?
C15 C14 P1 O11 29.7(7) . . . . ?
C13 C14 P1 O11 -154.4(6) . . . . ?
C15 C14 P1 O11' 177.3(6) . . . . ?
C13 C14 P1 O11' -6.8(7) . . . . ?
C15 C14 P1 O12' -51.2(5) . . . . ?
C13 C14 P1 O12' 124.7(5) . . . . ?
C15 C14 P1 O12 163.8(5) . . . . ?
C13 C14 P1 O12 -20.3(6) . . . . ?
C15 C14 P1 O13' 52.9(6) . . . . ?
C13 C14 P1 O13' -131.2(6) . . . . ?
C15 C14 P1 O13 -89.4(5) . . . . ?
C13 C14 P1 O13 86.5(5) . . . . ?
O11 P1 O12 C121 29.0(14) . . . . ?
O11' P1 O12 C121 161(4) . . . . ?
O12' P1 O12 C121 120.6(12) . . . . ?
O13' P1 O12 C121 13.7(13) . . . . ?
O13 P1 O12 C121 153.1(11) . . . . ?
C14 P1 O12 C121 -100.5(12) . . . . ?
P1 O12 C121 C122 152.6(14) . . . . ?
O11 P1 O13 C131 -60.7(10) . . . . ?
O11' P1 O13 C131 168.6(9) . . . . ?
O12' P1 O13 C131 -54.4(8) . . . . ?
O12 P1 O13 C131 170.4(8) . . . . ?
O13' P1 O13 C131 -69.8(10) . . . . ?
C14 P1 O13 C131 57.3(8) . . . . ?
P1 O13 C131 C132 133.6(9) . . . . ?
O11 P1 O12' C12' -169.7(13) . . . . ?
O11' P1 O12' C12' 65.7(13) . . . . ?
O12 P1 O12' C12' 74.8(13) . . . . ?
O13' P1 O12' C12' -174.9(12) . . . . ?
O13 P1 O12' C12' 16.3(11) . . . . ?
C14 P1 O12' C12' -63.3(12) . . . . ?
P1 O12' C12' C12" -175(2) . . . . ?
O11 P1 O13' C13' 169(3) . . . . ?
O11' P1 O13' C13' -56.1(14) . . . . ?
O12' P1 O13' C13' -177.6(13) . . . . ?
O12 P1 O13' C13' -48.7(14) . . . . ?
O13 P1 O13' C13' -168.2(11) . . . . ?
C14 P1 O13' C13' 67.0(13) . . . . ?
P1 O13' C13' C13" -140.6(19) . . . . ?
C11 C12 C1 C26 -151.8(4) . . . . ?
C13 C12 C1 C26 30.3(6) . . . . ?
C27 O2 C21 C22 78.7(5) . . . . ?
C27 O2 C21 C26 -105.9(4) . . . . ?
C26 C21 C22 C23 0.2(6) . . . . ?
O2 C21 C22 C23 175.2(4) . . . . ?
C26 C21 C22 C2 -178.2(4) . . . . ?
O2 C21 C22 C2 -3.2(6) . . . . ?
C21 C22 C23 C24 0.2(6) . . . . ?
C2 C22 C23 C24 178.6(4) . . . . ?
C22 C23 C24 C25 -0.3(7) . . . . ?
C22 C23 C24 P2 -176.4(3) . . . . ?
C23 C24 C25 C26 0.2(7) . . . . ?
P2 C24 C25 C26 176.4(4) . . . . ?
C24 C25 C26 C21 0.2(7) . . . . ?
C24 C25 C26 C1 -174.5(4) . . . . ?
C22 C21 C26 C25 -0.3(7) . . . . ?
O2 C21 C26 C25 -175.5(4) . . . . ?
C22 C21 C26 C1 174.2(4) . . . . ?
O2 C21 C26 C1 -1.0(6) . . . . ?
C12 C1 C26 C25 -125.8(5) . . . . ?
C12 C1 C26 C21 59.7(6) . . . . ?
C21 O2 C27 O27 -9.0(6) . . . . ?
C21 O2 C27 C28 170.6(4) . . . . ?
C23 C24 P2 O21 -123.5(4) . . . . ?
C25 C24 P2 O21 60.4(5) . . . . ?
C23 C24 P2 O22 5.1(5) . . . . ?
C25 C24 P2 O22 -171.0(4) . . . . ?
C23 C24 P2 O23 110.8(4) . . . . ?
C25 C24 P2 O23 -65.3(4) . . . . ?
O21 P2 O22 C221 3.4(6) . . . . ?
O23 P2 O22 C221 131.5(5) . . . . ?
C24 P2 O22 C221 -125.3(5) . . . . ?
P2 O22 C221 C222 -82.0(8) . . . . ?
O21 P2 O23 C231 34.5(7) . . . . ?
O22 P2 O23 C231 -92.1(7) . . . . ?
C24 P2 O23 C231 158.6(6) . . . . ?
P2 O23 C231 C232 -127.0(8) . . . . ?
C21 C22 C2 C36 73.3(5) . . . . ?
C23 C22 C2 C36 -105.1(5) . . . . ?
C37 O3 C31 C32 -75.0(5) . . . . ?
C37 O3 C31 C36 107.2(4) . . . . ?
C36 C31 C32 C33 0.9(6) . . . . ?
O3 C31 C32 C33 -176.7(4) . . . . ?
C36 C31 C32 C3 -178.6(4) . . . . ?
O3 C31 C32 C3 3.8(6) . . . . ?
C31 C32 C33 C34 -1.2(7) . . . . ?
C3 C32 C33 C34 178.3(4) . . . . ?
C32 C33 C34 C35 0.8(7) . . . . ?
C32 C33 C34 P3 -176.8(4) . . . . ?
C33 C34 C35 C36 -0.1(7) . . . . ?
P3 C34 C35 C36 177.6(3) . . . . ?
C34 C35 C36 C31 -0.3(6) . . . . ?
C34 C35 C36 C2 -177.0(4) . . . . ?
C32 C31 C36 C35 -0.2(6) . . . . ?
O3 C31 C36 C35 177.6(4) . . . . ?
C32 C31 C36 C2 176.6(4) . . . . ?
O3 C31 C36 C2 -5.7(6) . . . . ?
C22 C2 C36 C35 -106.0(5) . . . . ?
C22 C2 C36 C31 77.4(5) . . . . ?
C31 O3 C37 O37 -1.3(6) . . . . ?
C31 O3 C37 C38 177.8(4) . . . . ?
C33 C34 P3 O31 144.0(6) . . . . ?
C35 C34 P3 O31 -33.6(6) . . . . ?
C33 C34 P3 O33 17.5(5) . . . . ?
C35 C34 P3 O33 -160.2(4) . . . . ?
C33 C34 P3 O32 -84.1(5) . . . . ?
C35 C34 P3 O32 98.3(5) . . . . ?
O31 P3 O32 C321 66.1(13) . . . . ?
O33 P3 O32 C321 -172.3(12) . . . . ?
C34 P3 O32 C321 -61.4(13) . . . . ?
O31 P3 O32 C32' -15.1(17) . . . . ?
O33 P3 O32 C32' 106.5(16) . . . . ?
C34 P3 O32 C32' -142.6(16) . . . . ?
C32' O32 C321 C322 0(2) . . . . ?
P3 O32 C321 C322 -123.3(15) . . . . ?
C321 O32 C32' C32" -7(2) . . . . ?
P3 O32 C32' C32" 114(3) . . . . ?
O31 P3 O33 C331 -42.5(9) . . . . ?
O32 P3 O33 C331 -168.1(9) . . . . ?
C34 P3 O33 C331 82.7(8) . . . . ?
P3 O33 C331 C332 169.1(11) . . . . ?
C33 C32 C3 C46 50.0(6) . . . . ?
C31 C32 C3 C46 -130.5(4) . . . . ?
C47 O4 C41 C46 81.1(5) . . . . ?
C47 O4 C41 C42 -102.3(5) . . . . ?
C46 C41 C42 C43 0.4(6) . . . . ?
O4 C41 C42 C43 -176.0(4) . . . . ?
C46 C41 C42 C4 -178.4(4) . . . . ?
O4 C41 C42 C4 5.2(6) . . . . ?
C41 C42 C43 C44 -1.1(7) . . . . ?
C4 C42 C43 C44 177.7(4) . . . . ?
C42 C43 C44 C45 0.9(7) . . . . ?
C42 C43 C44 P4 -177.5(3) . . . . ?
C43 C44 C45 C46 0.0(7) . . . . ?
P4 C44 C45 C46 178.3(4) . . . . ?
C44 C45 C46 C41 -0.7(7) . . . . ?
C44 C45 C46 C3 179.2(4) . . . . ?
C42 C41 C46 C45 0.4(7) . . . . ?
O4 C41 C46 C45 176.8(4) . . . . ?
C42 C41 C46 C3 -179.4(4) . . . . ?
O4 C41 C46 C3 -3.0(6) . . . . ?
C32 C3 C46 C45 -113.7(5) . . . . ?
C32 C3 C46 C41 66.1(6) . . . . ?
C41 O4 C47 O47 -5.1(7) . . . . ?
C41 O4 C47 C48 173.8(4) . . . . ?
C43 C44 P4 O41 14.5(9) . . . . ?
C45 C44 P4 O41 -163.9(8) . . . . ?
C43 C44 P4 O43' -149.9(5) . . . . ?
C45 C44 P4 O43' 31.8(6) . . . . ?
C43 C44 P4 O41' -19.2(5) . . . . ?
C45 C44 P4 O41' 162.4(5) . . . . ?
C43 C44 P4 O42' 93.0(5) . . . . ?
C45 C44 P4 O42' -85.4(5) . . . . ?
C43 C44 P4 O43 -122.7(6) . . . . ?
C45 C44 P4 O43 59.0(6) . . . . ?
C43 C44 P4 O42 148.5(6) . . . . ?
C45 C44 P4 O42 -29.9(7) . . . . ?
O41 P4 O42 C421 43(2) . . . . ?
O43' P4 O42 C421 164.9(19) . . . . ?
O41' P4 O42 C421 67(2) . . . . ?
O42' P4 O42 C421 8.7(16) . . . . ?
O43 P4 O42 C421 165.5(18) . . . . ?
C44 P4 O42 C421 -93.6(17) . . . . ?
P4 O42 C421 C422 -149.4(19) . . . . ?
O41 P4 O43 C431 59.0(12) . . . . ?
O43' P4 O43 C431 -59.3(11) . . . . ?
O41' P4 O43 C431 83.6(10) . . . . ?
O42' P4 O43 C431 -34.2(12) . . . . ?
O42 P4 O43 C431 -60.5(10) . . . . ?
C44 P4 O43 C431 -162.7(8) . . . . ?
P4 O43 C431 C432 159.8(16) . . . . ?
O41 P4 O42' C42' 177.9(10) . . . . ?
O43' P4 O42' C42' -55.9(9) . . . . ?
O41' P4 O42' C42' 176.5(8) . . . . ?
O43 P4 O42' C42' -67.7(11) . . . . ?
O42 P4 O42' C42' -34.2(9) . . . . ?
C44 P4 O42' C42' 59.0(8) . . . . ?
P4 O42' C42' C42" 80.7(16) . . . . ?
O41 P4 O43' C43' -89.6(16) . . . . ?
O41' P4 O43' C43' -52.9(15) . . . . ?
O42' P4 O43' C43' -171.1(14) . . . . ?
O43 P4 O43' C43' -9.9(16) . . . . ?
O42 P4 O43' C43' 168.7(16) . . . . ?
C44 P4 O43' C43' 73.3(14) . . . . ?
P4 O43' C43' C43" 127(2) . . . . ?
C43 C42 C4 C16 59.1(5) . . . 2_655 ?
C41 C42 C4 C16 -122.2(5) . . . 2_655 ?
